data_2238842
loop_
_publ_author_name
'Nielson, Alastair J.'
'Shen, Chaohong'
'Waters, Joyce M.'

_publ_section_title
;
 [6,6'-Bis(1,1-dimethylethyl)-4,4'-dimethyl-2,2'-methylenediphenolato-\k^2^<i>O</i>,<i>O</i>']dichlorido(9<i>H</i>-fluoren-9-ol-\k<i>O</i>)titanium(IV)--fluorene--diethyl
 ether (1/0.5/1)
;
_journal_coeditor_code BV2226
_journal_issue 12
_journal_name_full 'Acta Crystallographica Section E'
_journal_page_first m673
_journal_page_last m674
_journal_paper_doi 10.1107/S1600536813030249
_journal_volume 69
_journal_year 2013
_chemical_formula_iupac '[Ti Cl2 (C23 H30 O2) (C13 H10 O1)], C4 H10 O, 0.5C13 H10'
_chemical_formula_moiety '[Ti Cl2 (C23 H30 O2) (C13 H10 O1)], C4 H10 O, 0.5(C13 H10)'
_chemical_formula_sum 'C46.5 H55 Cl2 O4 Ti'
_chemical_formula_weight 796.71
_chemical_name_systematic
'[6,6'-Bis(1,1-dimethylethyl)-4,4'-dimethyl-2,2'-methylenediphenolato-\k^2^<i>O</i>,<i>O</i>']dichlorido(9<i>H</i>-fluoren-9-ol-\k<i>O</i>)titanium(IV)--fluorene--diethyl ether (1/0.5/1)'
_space_group_IT_number 2
_symmetry_cell_setting triclinic
_symmetry_space_group_name_Hall '-P 1'
_symmetry_space_group_name_H-M 'P -1'
_atom_sites_solution_hydrogens geom
_atom_sites_solution_primary direct
_atom_sites_solution_secondary difmap
_audit_creation_method SHELXL-97
_cell_angle_alpha 110.28(3)
_cell_angle_beta 109.22(3)
_cell_angle_gamma 91.72(3)
_cell_formula_units_Z 2
_cell_length_a 12.710(3)
_cell_length_b 13.227(3)
_cell_length_c 14.431(3)
_cell_measurement_reflns_used 5551
_cell_measurement_temperature 203(2)
_cell_measurement_theta_max 25
_cell_measurement_theta_min 2
_cell_volume 2120.2(11)
_computing_cell_refinement 'SAINT (Siemens, 1995)'
_computing_data_collection 'SMART (Siemens, 1995)'
_computing_data_reduction 'SAINT (Siemens, 1995)'
_computing_molecular_graphics 'ORTEP-3 for Windows (Farrugia, 1999)'
_computing_publication_material 'SHELXTL (Sheldrick, 2008)'
_computing_structure_refinement 'SHELXL97 (Sheldrick, 2008)'
_computing_structure_solution 'SHELXS90 (Sheldrick, 2008)'
_diffrn_ambient_temperature 203(2)
_diffrn_measured_fraction_theta_full 0.986
_diffrn_measured_fraction_theta_max 0.986
_diffrn_measurement_device_type 'Siemens SMART'
_diffrn_measurement_method 'Area detector \w scans'
_diffrn_radiation_monochromator graphite
_diffrn_radiation_source 'fine-focus sealed tube'
_diffrn_radiation_type MoK\a
_diffrn_radiation_wavelength 0.71073
_diffrn_reflns_av_R_equivalents 0.0249
_diffrn_reflns_av_sigmaI/netI 0.0360
_diffrn_reflns_limit_h_max 14
_diffrn_reflns_limit_h_min -15
_diffrn_reflns_limit_k_max 14
_diffrn_reflns_limit_k_min -15
_diffrn_reflns_limit_l_max 17
_diffrn_reflns_limit_l_min 0
_diffrn_reflns_number 18146
_diffrn_reflns_theta_full 25.08
_diffrn_reflns_theta_max 25.08
_diffrn_reflns_theta_min 1.61
_diffrn_standards_decay_% 0
_exptl_absorpt_coefficient_mu 0.369
_exptl_absorpt_correction_T_max 0.9711
_exptl_absorpt_correction_T_min 0.9037
_exptl_absorpt_correction_type multi-scan
_exptl_absorpt_process_details '(Blessing, 1995)'
_exptl_crystal_colour red
_exptl_crystal_density_diffrn 1.248
_exptl_crystal_density_method 'not measured'
_exptl_crystal_description 'Irregular fragment'
_exptl_crystal_F_000 844
_exptl_crystal_size_max 0.28
_exptl_crystal_size_mid 0.22
_exptl_crystal_size_min 0.08
_refine_diff_density_max 0.347
_refine_diff_density_min -0.367
_refine_ls_extinction_coef 0.0008(3)
_refine_ls_extinction_expression Fc^*^=kFc[1+0.001xFc^2^\l^3^/sin(2\q)]^-1/4^
_refine_ls_extinction_method 'SHELXL97 (Sheldrick, 2008)'
_refine_ls_goodness_of_fit_ref 1.074
_refine_ls_hydrogen_treatment mixed
_refine_ls_matrix_type full
_refine_ls_number_constraints 0
_refine_ls_number_parameters 531
_refine_ls_number_reflns 7432
_refine_ls_number_restraints 0
_refine_ls_restrained_S_all 1.074
_refine_ls_R_factor_all 0.0521
_refine_ls_R_factor_gt 0.0363
_refine_ls_shift/su_max 0.001
_refine_ls_shift/su_mean 0.000
_refine_ls_structure_factor_coef Fsqd
_refine_ls_weighting_details 'calc w=1/[\s^2^(Fo^2^)+(0.0268P)^2^+1.2664P] where P=(Fo^2^+2Fc^2^)/3'
_refine_ls_weighting_scheme calc
_refine_ls_wR_factor_gt 0.0782
_refine_ls_wR_factor_ref 0.0858
_reflns_number_gt 6033
_reflns_number_total 7432
_reflns_threshold_expression I>2sigma(I)
_cod_data_source_file bv2226.cif
_cod_data_source_block I
_cod_original_cell_volume 2120.2(7)
_cod_original_formula_sum 'C46.50 H55 Cl2 O4 Ti'
_cod_database_code 2238842

loop_
_symmetry_equiv_pos_as_xyz
'x, y, z'
'-x, -y, -z'

loop_
_atom_site_type_symbol
_atom_site_label
_atom_site_fract_x
_atom_site_fract_y
_atom_site_fract_z
_atom_site_U_iso_or_equiv
_atom_site_adp_type
_atom_site_calc_flag
_atom_site_refinement_flags
_atom_site_occupancy
_atom_site_symmetry_multiplicity
_atom_site_disorder_assembly
_atom_site_disorder_group
Ti Ti 0.59181(3) 0.73459(3) 0.24921(3) 0.01990(10) Uani d . 1 1 . .
Cl Cl1 0.66189(4) 0.84629(4) 0.42383(4) 0.03050(13) Uani d . 1 1 . .
Cl Cl2 0.64541(5) 0.56538(4) 0.20349(4) 0.03257(14) Uani d . 1 1 . .
O O4 0.46553(12) 0.65866(11) 0.28390(11) 0.0232(3) Uani d . 1 1 . .
O O1 0.46954(11) 0.76509(11) 0.16236(10) 0.0218(3) Uani d . 1 1 . .
O O2 0.69091(11) 0.78731(11) 0.20806(10) 0.0215(3) Uani d . 1 1 . .
O O3 0.26771(12) 0.56947(13) 0.12867(11) 0.0341(4) Uani d . 1 1 . .
C C1 0.44084(16) 0.81060(16) 0.08647(15) 0.0210(4) Uani d . 1 1 . .
C C2 0.37136(16) 0.89285(16) 0.09469(16) 0.0230(4) Uani d . 1 1 . .
C C3 0.34059(17) 0.93113(17) 0.01229(17) 0.0275(5) Uani d . 1 1 . .
H H3 0.2942 0.9853 0.0154 0.033 Uiso calc R 1 1 . .
C C4 0.37470(17) 0.89349(18) -0.07426(16) 0.0278(5) Uani d . 1 1 . .
C C5 0.44411(17) 0.81449(17) -0.07777(16) 0.0267(5) Uani d . 1 1 . .
H H5 0.4687 0.7888 -0.1352 0.032 Uiso calc R 1 1 . .
C C6 0.47851(16) 0.77200(16) 0.00151(15) 0.0221(4) Uani d . 1 1 . .
C C8 0.68002(17) 0.73915(16) 0.03058(15) 0.0219(4) Uani d . 1 1 . .
C C9 0.73235(17) 0.73767(17) -0.04085(16) 0.0250(4) Uani d . 1 1 . .
H H9 0.6906 0.7056 -0.1140 0.030 Uiso calc R 1 1 . .
C C10 0.84534(18) 0.78286(17) -0.00581(16) 0.0260(5) Uani d . 1 1 . .
C C11 0.90583(17) 0.83031(17) 0.10316(16) 0.0265(5) Uani d . 1 1 . .
H H11 0.9821 0.8610 0.1267 0.032 Uiso calc R 1 1 . .
C C12 0.85864(16) 0.83449(16) 0.17901(15) 0.0220(4) Uani d . 1 1 . .
C C13 0.74406(16) 0.78770(16) 0.13949(15) 0.0205(4) Uani d . 1 1 . .
C C14 0.55725(16) 0.68790(16) -0.00806(15) 0.0235(4) Uani d . 1 1 . .
H H14A 0.5503 0.6444 0.0331 0.028 Uiso calc R 1 1 . .
H H14B 0.5339 0.6383 -0.0824 0.028 Uiso calc R 1 1 . .
C C15 0.3383(2) 0.9391(2) -0.16034(18) 0.0376(6) Uani d . 1 1 . .
H H15A 0.3996 0.9922 -0.1501 0.056 Uiso calc R 1 1 . .
H H15B 0.2729 0.9741 -0.1573 0.056 Uiso calc R 1 1 . .
H H15C 0.3191 0.8802 -0.2289 0.056 Uiso calc R 1 1 . .
C C16 0.33479(18) 0.94173(17) 0.19089(17) 0.0271(5) Uani d . 1 1 . .
C C17 0.4393(2) 1.00425(19) 0.29056(18) 0.0367(5) Uani d . 1 1 . .
H H17A 0.4159 1.0373 0.3504 0.055 Uiso calc R 1 1 . .
H H17B 0.4773 1.0608 0.2790 0.055 Uiso calc R 1 1 . .
H H17C 0.4904 0.9540 0.3051 0.055 Uiso calc R 1 1 . .
C C18 0.2532(2) 1.02337(19) 0.17562(19) 0.0363(5) Uani d . 1 1 . .
H H18A 0.1874 0.9872 0.1117 0.054 Uiso calc R 1 1 . .
H H18B 0.2910 1.0842 0.1695 0.054 Uiso calc R 1 1 . .
H H18C 0.2296 1.0502 0.2361 0.054 Uiso calc R 1 1 . .
C C19 0.2731(2) 0.85313(19) 0.2091(2) 0.0356(5) Uani d . 1 1 . .
H H19A 0.2559 0.8859 0.2727 0.053 Uiso calc R 1 1 . .
H H19B 0.3208 0.7986 0.2172 0.053 Uiso calc R 1 1 . .
H H19C 0.2034 0.8188 0.1488 0.053 Uiso calc R 1 1 . .
C C20 0.90321(19) 0.7785(2) -0.08351(18) 0.0347(5) Uani d . 1 1 . .
H H20A 0.9370 0.8518 -0.0689 0.052 Uiso calc R 1 1 . .
H H20B 0.8481 0.7479 -0.1552 0.052 Uiso calc R 1 1 . .
H H20C 0.9615 0.7331 -0.0761 0.052 Uiso calc R 1 1 . .
C C21 0.92739(16) 0.88579(17) 0.29859(15) 0.0239(4) Uani d . 1 1 . .
C C22 1.04921(18) 0.9323(2) 0.32137(18) 0.0347(5) Uani d . 1 1 . .
H H22A 1.0869 0.8736 0.2918 0.052 Uiso calc R 1 1 . .
H H22B 1.0891 0.9668 0.3974 0.052 Uiso calc R 1 1 . .
H H22C 1.0488 0.9858 0.2893 0.052 Uiso calc R 1 1 . .
C C23 0.87372(18) 0.98044(17) 0.35278(16) 0.0277(5) Uani d . 1 1 . .
H H23A 0.8765 1.0376 0.3255 0.042 Uiso calc R 1 1 . .
H H23B 0.9151 1.0095 0.4287 0.042 Uiso calc R 1 1 . .
H H23C 0.7957 0.9539 0.3383 0.042 Uiso calc R 1 1 . .
C C24 0.93313(18) 0.79741(18) 0.34662(17) 0.0297(5) Uani d . 1 1 . .
H H24A 0.8573 0.7678 0.3357 0.045 Uiso calc R 1 1 . .
H H24B 0.9772 0.8296 0.4220 0.045 Uiso calc R 1 1 . .
H H24C 0.9685 0.7393 0.3123 0.045 Uiso calc R 1 1 . .
C C25 0.47153(17) 0.63855(16) 0.37816(15) 0.0237(4) Uani d . 1 1 . .
H H25 0.5481 0.6691 0.4325 0.080 Uiso calc R 1 1 . .
C C26 0.38535(17) 0.69044(17) 0.42380(15) 0.0242(4) Uani d . 1 1 . .
C C27 0.37082(18) 0.79872(18) 0.45693(16) 0.0293(5) Uani d . 1 1 . .
H H27 0.4159 0.8516 0.4504 0.035 Uiso calc R 1 1 . .
C C28 0.2877(2) 0.8277(2) 0.50039(17) 0.0362(5) Uani d . 1 1 . .
H H28 0.2763 0.9008 0.5233 0.043 Uiso calc R 1 1 . .
C C29 0.2217(2) 0.7490(2) 0.50998(18) 0.0391(6) Uani d . 1 1 . .
H H29 0.1664 0.7696 0.5398 0.047 Uiso calc R 1 1 . .
C C30 0.23619(19) 0.6406(2) 0.47630(18) 0.0357(5) Uani d . 1 1 . .
H H30 0.1908 0.5878 0.4827 0.043 Uiso calc R 1 1 . .
C C31 0.31854(18) 0.61101(17) 0.43305(16) 0.0275(5) Uani d . 1 1 . .
C C32 0.35526(18) 0.50511(17) 0.39458(16) 0.0279(5) Uani d . 1 1 . .
C C33 0.3197(2) 0.40365(18) 0.39237(17) 0.0355(5) Uani d . 1 1 . .
H H33 0.2589 0.3934 0.4134 0.043 Uiso calc R 1 1 . .
C C34 0.3756(2) 0.31783(18) 0.35860(17) 0.0390(6) Uani d . 1 1 . .
H H34 0.3522 0.2489 0.3569 0.047 Uiso calc R 1 1 . .
C C35 0.4651(2) 0.33196(18) 0.32742(17) 0.0374(6) Uani d . 1 1 . .
H H35 0.5026 0.2730 0.3060 0.045 Uiso calc R 1 1 . .
C C36 0.5004(2) 0.43296(18) 0.32745(16) 0.0313(5) Uani d . 1 1 . .
H H36 0.5605 0.4425 0.3054 0.038 Uiso calc R 1 1 . .
C C37 0.44433(17) 0.51884(16) 0.36079(15) 0.0248(4) Uani d . 1 1 . .
C C38 0.2640(2) 0.53601(19) 0.02120(17) 0.0347(5) Uani d . 1 1 . .
H H38A 0.2390 0.4569 -0.0145 0.042 Uiso calc R 1 1 . .
H H38B 0.3404 0.5517 0.0224 0.042 Uiso calc R 1 1 . .
C C39 0.1865(2) 0.5920(2) -0.04151(18) 0.0425(6) Uani d . 1 1 . .
H H39A 0.1107 0.5770 -0.0431 0.064 Uiso calc R 1 1 . .
H H39B 0.1860 0.5651 -0.1133 0.064 Uiso calc R 1 1 . .
H H39C 0.2129 0.6702 -0.0086 0.064 Uiso calc R 1 1 . .
C C40 0.1719(2) 0.52214(19) 0.14099(19) 0.0368(5) Uani d . 1 1 . .
H H40A 0.1980 0.4828 0.1886 0.044 Uiso calc R 1 1 . .
H H40B 0.1214 0.4695 0.0720 0.044 Uiso calc R 1 1 . .
C C41 0.1082(2) 0.6081(2) 0.1853(2) 0.0448(6) Uani d . 1 1 . .
H H41A 0.1600 0.6648 0.2494 0.067 Uiso calc R 1 1 . .
H H41B 0.0506 0.5754 0.2015 0.067 Uiso calc R 1 1 . .
H H41C 0.0728 0.6397 0.1335 0.067 Uiso calc R 1 1 . .
C C51 1.0508(6) 0.5759(4) 0.6109(5) 0.049(2) Uani d PG 0.50 1 A -1
C C52 1.0701(6) 0.6721(5) 0.6982(4) 0.068(3) Uani d PG 0.50 1 A -1
H H52 1.1242 0.6805 0.7643 0.082 Uiso calc PR 0.50 1 A -1
C C53 1.0092(8) 0.7557(5) 0.6880(5) 0.059(7) Uani d PG 0.50 1 A -1
H H53 1.0223 0.8207 0.7470 0.071 Uiso calc PR 0.50 1 A -1
C C54 0.9291(6) 0.7431(4) 0.5903(5) 0.051(2) Uani d PG 0.50 1 A -1
H H54 0.8880 0.7997 0.5834 0.062 Uiso calc PR 0.50 1 A -1
C C55 0.9098(5) 0.6470(5) 0.5030(4) 0.0468(16) Uani d PG 0.50 1 A -1
H H55 0.8556 0.6385 0.4370 0.056 Uiso calc PR 0.50 1 A -1
C C56 0.9706(6) 0.5634(4) 0.5133(4) 0.044(2) Uani d PG 0.50 1 A -1
C C57 0.9651(6) 0.4566(3) 0.4346(5) 0.0395(19) Uani d PG 0.50 1 A -1
C C58 0.8984(5) 0.4057(5) 0.3278(5) 0.0487(15) Uani d PG 0.50 1 A -1
H H58 0.8449 0.4420 0.2947 0.058 Uiso calc PR 0.50 1 A -1
C C59 0.9108(7) 0.3012(5) 0.2699(4) 0.058(2) Uani d PG 0.50 1 A -1
H H59 0.8657 0.2668 0.1977 0.070 Uiso calc PR 0.50 1 A -1
C C60 0.9899(8) 0.2476(5) 0.3188(6) 0.072(9) Uani d PG 0.50 1 A -1
H H60 0.9982 0.1770 0.2797 0.086 Uiso calc PR 0.50 1 A -1
C C61 1.0565(6) 0.2986(5) 0.4256(6) 0.065(3) Uani d PG 0.50 1 A -1
H H61 1.1100 0.2623 0.4586 0.078 Uiso calc PR 0.50 1 A -1
C C62 1.0441(5) 0.4030(5) 0.4835(4) 0.0428(19) Uani d PG 0.50 1 A -1
C C63 1.1025(5) 0.4738(5) 0.5994(5) 0.0620(17) Uani d P 0.50 1 A -1
H H63A 1.0880 0.4385 0.6445 0.074 Uiso calc PR 0.50 1 A -1
H H63B 1.1843 0.4897 0.6177 0.074 Uiso calc PR 0.50 1 A -1
H H4 0.399(3) 0.629(3) 0.232(3) 0.080 Uiso d . 1 1 . .

loop_
_atom_site_aniso_label
_atom_site_aniso_U_11
_atom_site_aniso_U_22
_atom_site_aniso_U_33
_atom_site_aniso_U_12
_atom_site_aniso_U_13
_atom_site_aniso_U_23
Ti 0.01863(19) 0.0224(2) 0.01971(19) 0.00279(14) 0.00761(15) 0.00857(15)
Cl1 0.0317(3) 0.0332(3) 0.0217(3) -0.0040(2) 0.0094(2) 0.0055(2)
Cl2 0.0367(3) 0.0276(3) 0.0404(3) 0.0119(2) 0.0207(3) 0.0142(2)
O4 0.0222(7) 0.0301(8) 0.0208(7) 0.0024(6) 0.0077(6) 0.0137(6)
O1 0.0198(7) 0.0254(7) 0.0237(7) 0.0056(6) 0.0090(6) 0.0123(6)
O2 0.0202(7) 0.0250(7) 0.0196(7) 0.0020(6) 0.0082(6) 0.0079(6)
O3 0.0273(8) 0.0429(9) 0.0268(8) -0.0019(7) 0.0076(7) 0.0096(7)
C1 0.0167(10) 0.0234(11) 0.0213(10) -0.0009(8) 0.0032(8) 0.0105(9)
C2 0.0189(10) 0.0220(10) 0.0278(11) 0.0016(8) 0.0075(9) 0.0102(9)
C3 0.0228(11) 0.0257(11) 0.0347(12) 0.0050(9) 0.0066(9) 0.0159(10)
C4 0.0228(11) 0.0332(12) 0.0285(11) 0.0016(9) 0.0053(9) 0.0168(10)
C5 0.0241(11) 0.0334(12) 0.0215(10) 0.0023(9) 0.0068(9) 0.0104(9)
C6 0.0172(10) 0.0233(11) 0.0225(10) 0.0005(8) 0.0041(8) 0.0079(9)
C8 0.0229(11) 0.0218(10) 0.0229(10) 0.0074(8) 0.0094(9) 0.0095(9)
C9 0.0274(11) 0.0278(11) 0.0203(10) 0.0086(9) 0.0096(9) 0.0083(9)
C10 0.0303(12) 0.0292(11) 0.0261(11) 0.0116(9) 0.0158(9) 0.0135(9)
C11 0.0208(11) 0.0310(12) 0.0318(12) 0.0060(9) 0.0120(9) 0.0143(10)
C12 0.0206(10) 0.0226(10) 0.0245(10) 0.0054(8) 0.0098(8) 0.0094(9)
C13 0.0227(10) 0.0216(10) 0.0224(10) 0.0080(8) 0.0119(8) 0.0104(9)
C14 0.0219(11) 0.0258(11) 0.0188(10) 0.0025(9) 0.0056(8) 0.0056(9)
C15 0.0375(14) 0.0453(14) 0.0352(13) 0.0098(11) 0.0094(11) 0.0246(12)
C16 0.0263(11) 0.0241(11) 0.0321(12) 0.0072(9) 0.0123(9) 0.0102(9)
C17 0.0372(13) 0.0336(13) 0.0334(13) 0.0069(11) 0.0117(11) 0.0067(11)
C18 0.0384(14) 0.0314(13) 0.0435(14) 0.0137(11) 0.0202(11) 0.0134(11)
C19 0.0369(13) 0.0354(13) 0.0495(14) 0.0129(11) 0.0292(12) 0.0203(12)
C20 0.0336(13) 0.0469(14) 0.0334(12) 0.0111(11) 0.0195(11) 0.0193(11)
C21 0.0180(10) 0.0303(11) 0.0218(10) 0.0023(9) 0.0067(8) 0.0087(9)
C22 0.0225(11) 0.0491(15) 0.0306(12) -0.0006(10) 0.0085(10) 0.0142(11)
C23 0.0264(11) 0.0273(11) 0.0246(11) 0.0004(9) 0.0068(9) 0.0067(9)
C24 0.0251(11) 0.0347(12) 0.0279(11) 0.0064(10) 0.0064(9) 0.0130(10)
C25 0.0280(11) 0.0259(11) 0.0203(10) 0.0041(9) 0.0093(9) 0.0119(9)
C26 0.0248(11) 0.0285(11) 0.0181(10) 0.0035(9) 0.0056(8) 0.0093(9)
C27 0.0319(12) 0.0303(12) 0.0245(11) 0.0035(10) 0.0090(9) 0.0102(10)
C28 0.0406(14) 0.0370(13) 0.0312(12) 0.0139(11) 0.0149(11) 0.0107(11)
C29 0.0345(13) 0.0548(16) 0.0339(13) 0.0140(12) 0.0191(11) 0.0167(12)
C30 0.0307(13) 0.0473(15) 0.0375(13) 0.0046(11) 0.0176(11) 0.0210(12)
C31 0.0280(12) 0.0315(12) 0.0237(11) 0.0000(9) 0.0084(9) 0.0126(9)
C32 0.0324(12) 0.0294(12) 0.0202(10) -0.0014(9) 0.0058(9) 0.0114(9)
C33 0.0427(14) 0.0345(13) 0.0270(11) -0.0063(11) 0.0091(10) 0.0134(10)
C34 0.0635(17) 0.0238(12) 0.0237(11) -0.0035(11) 0.0078(11) 0.0104(10)
C35 0.0616(17) 0.0271(12) 0.0228(11) 0.0115(11) 0.0131(11) 0.0103(10)
C36 0.0404(13) 0.0311(12) 0.0231(11) 0.0084(10) 0.0115(10) 0.0107(10)
C37 0.0292(11) 0.0254(11) 0.0185(10) 0.0015(9) 0.0046(9) 0.0107(9)
C38 0.0379(13) 0.0340(13) 0.0287(12) 0.0079(10) 0.0120(10) 0.0075(10)
C39 0.0464(15) 0.0434(15) 0.0320(13) 0.0093(12) 0.0081(11) 0.0133(11)
C40 0.0349(13) 0.0348(13) 0.0365(13) -0.0035(10) 0.0115(11) 0.0108(11)
C41 0.0367(14) 0.0425(15) 0.0484(15) 0.0002(12) 0.0163(12) 0.0088(12)
C51 0.042(4) 0.062(5) 0.049(6) -0.004(4) 0.008(4) 0.039(5)
C52 0.080(6) 0.076(7) 0.038(4) -0.023(6) 0.003(4) 0.029(4)
C53 0.065(12) 0.065(14) 0.060(10) -0.009(10) 0.027(9) 0.034(9)
C54 0.058(5) 0.052(5) 0.062(5) 0.003(4) 0.028(4) 0.037(4)
C55 0.045(4) 0.053(4) 0.054(4) -0.003(3) 0.023(3) 0.029(3)
C56 0.033(4) 0.059(5) 0.057(5) 0.002(3) 0.020(4) 0.037(4)
C57 0.032(4) 0.051(4) 0.046(5) 0.000(3) 0.017(4) 0.029(4)
C58 0.050(4) 0.057(4) 0.052(4) 0.010(3) 0.022(3) 0.032(4)
C59 0.073(6) 0.050(4) 0.056(4) -0.001(4) 0.029(4) 0.022(4)
C60 0.11(2) 0.045(12) 0.088(14) 0.015(12) 0.069(15) 0.031(10)
C61 0.058(5) 0.067(7) 0.121(10) 0.031(5) 0.057(6) 0.070(7)
C62 0.035(4) 0.053(4) 0.060(5) 0.007(4) 0.018(3) 0.044(4)
C63 0.047(3) 0.079(4) 0.076(4) 0.006(3) 0.013(3) 0.058(4)

loop_
_atom_type_symbol
_atom_type_description
_atom_type_scat_dispersion_real
_atom_type_scat_dispersion_imag
_atom_type_scat_source
C C 0.0033 0.0016 'International Tables Vol C Tables 4.2.6.8 and 6.1.1.4'
H H 0.0000 0.0000 'International Tables Vol C Tables 4.2.6.8 and 6.1.1.4'
O O 0.0106 0.0060 'International Tables Vol C Tables 4.2.6.8 and 6.1.1.4'
Cl Cl 0.1484 0.1585 'International Tables Vol C Tables 4.2.6.8 and 6.1.1.4'
Ti Ti 0.2776 0.4457 'International Tables Vol C Tables 4.2.6.8 and 6.1.1.4'

loop_
_geom_angle_atom_site_label_1
_geom_angle_atom_site_label_2
_geom_angle_atom_site_label_3
_geom_angle
O2 Ti O1 95.60(6)
O2 Ti O4 174.46(6)
O1 Ti O4 82.26(6)
O2 Ti Cl1 98.45(6)
O1 Ti Cl1 118.21(6)
O4 Ti Cl1 87.05(5)
O2 Ti Cl2 91.89(5)
O1 Ti Cl2 121.81(6)
O4 Ti Cl2 84.95(5)
Cl1 Ti Cl2 117.46(4)
C25 O4 Ti 130.83(12)
C25 O4 H4 111(2)
Ti O4 H4 118(2)
C1 O1 Ti 140.46(12)
C13 O2 Ti 155.26(13)
C38 O3 C40 115.25(17)
O1 C1 C6 118.93(17)
O1 C1 C2 119.33(17)
C6 C1 C2 121.71(17)
C3 C2 C1 116.33(18)
C3 C2 C16 120.95(18)
C1 C2 C16 122.67(17)
C4 C3 C2 123.62(19)
C4 C3 H3 118.2
C2 C3 H3 118.2
C5 C4 C3 117.88(19)
C5 C4 C15 121.5(2)
C3 C4 C15 120.6(2)
C4 C5 C6 121.94(19)
C4 C5 H5 119.0
C6 C5 H5 119.0
C5 C6 C1 118.50(18)
C5 C6 C14 117.93(18)
C1 C6 C14 123.56(17)
C9 C8 C13 118.40(18)
C9 C8 C14 121.00(18)
C13 C8 C14 120.59(17)
C10 C9 C8 121.20(19)
C10 C9 H9 119.4
C8 C9 H9 119.4
C9 C10 C11 118.48(19)
C9 C10 C20 121.22(19)
C11 C10 C20 120.28(19)
C10 C11 C12 123.26(19)
C10 C11 H11 118.4
C12 C11 H11 118.4
C11 C12 C13 116.04(18)
C11 C12 C21 122.33(18)
C13 C12 C21 121.63(17)
O2 C13 C8 117.27(17)
O2 C13 C12 120.12(17)
C8 C13 C12 122.61(18)
C8 C14 C6 112.87(16)
C8 C14 H14A 109.0
C6 C14 H14A 109.0
C8 C14 H14B 109.0
C6 C14 H14B 109.0
H14A C14 H14B 107.8
C4 C15 H15A 109.5
C4 C15 H15B 109.5
H15A C15 H15B 109.5
C4 C15 H15C 109.5
H15A C15 H15C 109.5
H15B C15 H15C 109.5
C19 C16 C17 109.86(18)
C19 C16 C18 106.62(17)
C17 C16 C18 107.34(18)
C19 C16 C2 111.66(17)
C17 C16 C2 109.51(17)
C18 C16 C2 111.72(17)
C16 C17 H17A 109.5
C16 C17 H17B 109.5
H17A C17 H17B 109.5
C16 C17 H17C 109.5
H17A C17 H17C 109.5
H17B C17 H17C 109.5
C16 C18 H18A 109.5
C16 C18 H18B 109.5
H18A C18 H18B 109.5
C16 C18 H18C 109.5
H18A C18 H18C 109.5
H18B C18 H18C 109.5
C16 C19 H19A 109.5
C16 C19 H19B 109.5
H19A C19 H19B 109.5
C16 C19 H19C 109.5
H19A C19 H19C 109.5
H19B C19 H19C 109.5
C10 C20 H20A 109.5
C10 C20 H20B 109.5
H20A C20 H20B 109.5
C10 C20 H20C 109.5
H20A C20 H20C 109.5
H20B C20 H20C 109.5
C22 C21 C12 111.68(17)
C22 C21 C23 107.49(18)
C12 C21 C23 110.13(16)
C22 C21 C24 107.20(17)
C12 C21 C24 109.47(17)
C23 C21 C24 110.82(16)
C21 C22 H22A 109.5
C21 C22 H22B 109.5
H22A C22 H22B 109.5
C21 C22 H22C 109.5
H22A C22 H22C 109.5
H22B C22 H22C 109.5
C21 C23 H23A 109.5
C21 C23 H23B 109.5
H23A C23 H23B 109.5
C21 C23 H23C 109.5
H23A C23 H23C 109.5
H23B C23 H23C 109.5
C21 C24 H24A 109.5
C21 C24 H24B 109.5
H24A C24 H24B 109.5
C21 C24 H24C 109.5
H24A C24 H24C 109.5
H24B C24 H24C 109.5
O4 C25 C26 112.09(16)
O4 C25 C37 115.09(16)
C26 C25 C37 102.78(16)
O4 C25 H25 108.9
C26 C25 H25 108.9
C37 C25 H25 108.9
C27 C26 C31 121.2(2)
C27 C26 C25 128.98(19)
C31 C26 C25 109.77(18)
C26 C27 C28 118.5(2)
C26 C27 H27 120.8
C28 C27 H27 120.8
C29 C28 C27 120.3(2)
C29 C28 H28 119.8
C27 C28 H28 119.8
C30 C29 C28 121.0(2)
C30 C29 H29 119.5
C28 C29 H29 119.5
C29 C30 C31 119.1(2)
C29 C30 H30 120.5
C31 C30 H30 120.5
C30 C31 C26 119.9(2)
C30 C31 C32 131.2(2)
C26 C31 C32 108.92(18)
C33 C32 C37 120.1(2)
C33 C32 C31 130.8(2)
C37 C32 C31 108.98(18)
C34 C33 C32 118.8(2)
C34 C33 H33 120.6
C32 C33 H33 120.6
C35 C34 C33 121.1(2)
C35 C34 H34 119.4
C33 C34 H34 119.4
C34 C35 C36 120.7(2)
C34 C35 H35 119.7
C36 C35 H35 119.7
C37 C36 C35 118.3(2)
C37 C36 H36 120.8
C35 C36 H36 120.8
C36 C37 C32 121.00(19)
C36 C37 C25 129.19(19)
C32 C37 C25 109.54(18)
O3 C38 C39 113.16(19)
O3 C38 H38A 108.9
C39 C38 H38A 108.9
O3 C38 H38B 108.9
C39 C38 H38B 108.9
H38A C38 H38B 107.8
C38 C39 H39A 109.5
C38 C39 H39B 109.5
H39A C39 H39B 109.5
C38 C39 H39C 109.5
H39A C39 H39C 109.5
H39B C39 H39C 109.5
O3 C40 C41 111.31(19)
O3 C40 H40A 109.4
C41 C40 H40A 109.4
O3 C40 H40B 109.4
C41 C40 H40B 109.4
H40A C40 H40B 108.0
C40 C41 H41A 109.5
C40 C41 H41B 109.5
H41A C41 H41B 109.5
C40 C41 H41C 109.5
H41A C41 H41C 109.5
H41B C41 H41C 109.5
C52 C51 C56 120.0
C52 C51 C63 131.3(5)
C56 C51 C63 108.7(5)
C51 C52 C53 120.0
C51 C52 H52 120.0
C53 C52 H52 120.0
C54 C53 C52 120.0
C54 C53 H53 120.0
C52 C53 H53 120.0
C53 C54 C55 120.0
C53 C54 H54 120.0
C55 C54 H54 120.0
C54 C55 C56 120.0
C54 C55 H55 120.0
C56 C55 H55 120.0
C55 C56 C51 120.0
C55 C56 C57 129.9(7)
C51 C56 C57 110.1(7)
C58 C57 C62 120.0
C58 C57 C56 131.9(7)
C62 C57 C56 108.1(7)
C59 C58 C57 120.0
C59 C58 H58 120.0
C57 C58 H58 120.0
C58 C59 C60 120.0
C58 C59 H59 120.0
C60 C59 H59 120.0
C57 C62 C63 109.7(5)
C51 C63 C62 103.4(4)
C51 C63 H63A 111.1
C62 C63 H63A 111.1
C51 C63 H63B 111.1
C62 C63 H63B 111.1
H63A C63 H63B 109.0

loop_
_geom_bond_atom_site_label_1
_geom_bond_atom_site_label_2
_geom_bond_distance
_geom_bond_publ_flag
Ti O2 1.7755(13) yes
Ti O1 1.8040(14) yes
Ti O4 2.1485(15) yes
Ti Cl1 2.2778(12) yes
Ti Cl2 2.2963(9) yes
O4 C25 1.453(2) ?
O4 H4 0.89(3) ?
O1 C1 1.379(2) ?
O2 C13 1.371(2) ?
O3 C38 1.442(3) ?
O3 C40 1.442(3) ?
C1 C6 1.400(3) ?
C1 C2 1.419(3) ?
C2 C3 1.395(3) ?
C2 C16 1.543(3) ?
C3 C4 1.391(3) ?
C3 H3 0.9400 ?
C4 C5 1.386(3) ?
C4 C15 1.509(3) ?
C5 C6 1.395(3) ?
C5 H5 0.9400 ?
C6 C14 1.520(3) ?
C8 C9 1.394(3) ?
C8 C13 1.404(3) ?
C8 C14 1.519(3) ?
C9 C10 1.391(3) ?
C9 H9 0.9400 ?
C10 C11 1.396(3) ?
C10 C20 1.517(3) ?
C11 C12 1.398(3) ?
C11 H11 0.9400 ?
C12 C13 1.408(3) ?
C12 C21 1.537(3) ?
C14 H14A 0.9800 ?
C14 H14B 0.9800 ?
C15 H15A 0.9700 ?
C15 H15B 0.9700 ?
C15 H15C 0.9700 ?
C16 C19 1.533(3) ?
C16 C17 1.539(3) ?
C16 C18 1.540(3) ?
C17 H17A 0.9700 ?
C17 H17B 0.9700 ?
C17 H17C 0.9700 ?
C18 H18A 0.9700 ?
C18 H18B 0.9700 ?
C18 H18C 0.9700 ?
C19 H19A 0.9700 ?
C19 H19B 0.9700 ?
C19 H19C 0.9700 ?
C20 H20A 0.9700 ?
C20 H20B 0.9700 ?
C20 H20C 0.9700 ?
C21 C22 1.533(3) ?
C21 C23 1.539(3) ?
C21 C24 1.545(3) ?
C22 H22A 0.9700 ?
C22 H22B 0.9700 ?
C22 H22C 0.9700 ?
C23 H23A 0.9700 ?
C23 H23B 0.9700 ?
C23 H23C 0.9700 ?
C24 H24A 0.9700 ?
C24 H24B 0.9700 ?
C24 H24C 0.9700 ?
C25 C26 1.520(3) ?
C25 C37 1.525(3) ?
C25 H25 0.9900 ?
C26 C27 1.383(3) ?
C26 C31 1.400(3) ?
C27 C28 1.397(3) ?
C27 H27 0.9400 ?
C28 C29 1.389(3) ?
C28 H28 0.9400 ?
C29 C30 1.384(3) ?
C29 H29 0.9400 ?
C30 C31 1.387(3) ?
C30 H30 0.9400 ?
C31 C32 1.469(3) ?
C32 C33 1.389(3) ?
C32 C37 1.402(3) ?
C33 C34 1.387(3) ?
C33 H33 0.9400 ?
C34 C35 1.384(3) ?
C34 H34 0.9400 ?
C35 C36 1.396(3) ?
C35 H35 0.9400 ?
C36 C37 1.387(3) ?
C36 H36 0.9400 ?
C38 C39 1.504(3) ?
C38 H38A 0.9800 ?
C38 H38B 0.9800 ?
C39 H39A 0.9700 ?
C39 H39B 0.9700 ?
C39 H39C 0.9700 ?
C40 C41 1.499(3) ?
C40 H40A 0.9800 ?
C40 H40B 0.9800 ?
C41 H41A 0.9700 ?
C41 H41B 0.9700 ?
C41 H41C 0.9700 ?
C51 C52 1.3900 ?
C51 C56 1.3900 ?
C51 C63 1.502(8) ?
C52 C53 1.3900 ?
C52 H52 0.9400 ?
C53 C54 1.3900 ?
C53 H53 0.9400 ?
C54 C55 1.3900 ?
C54 H54 0.9400 ?
C55 C56 1.3900 ?
C55 H55 0.9400 ?
C56 C57 1.455(5) ?
C57 C58 1.3900 ?
C57 C62 1.3900 ?
C58 C59 1.3900 ?
C58 H58 0.9400 ?
C59 C60 1.3900 ?
C59 H59 0.9400 ?
C60 C61 1.3900 ?
C60 H60 0.9400 ?
C61 C62 1.3900 ?
C61 H61 0.9400 ?
C62 C63 1.511(8) ?
C63 H63A 0.9800 ?
C63 H63B 0.9800 ?

loop_
_geom_hbond_atom_site_label_D
_geom_hbond_atom_site_label_H
_geom_hbond_atom_site_label_A
_geom_hbond_distance_DH
_geom_hbond_distance_HA
_geom_hbond_distance_DA
_geom_hbond_angle_DHA
O4 H4 O3 0.89(3) 1.76(3) 2.648(2) 180(3)
